data_2216497
loop_
_publ_author_name
'Mao-Liang Xu'
'Rui Zhou'
'Ge-Yang Wang'

_publ_section_title <i>catena</i>-Poly[[(4,7-diphenyl-1,10-phenanthroline)cadmium(II)]-\m-4,4'-oxydibenzoato]
_journal_coeditor_code HB2643
_journal_issue 12
_journal_name_full 'Acta Crystallographica Section E'
_journal_page_first m3135
_journal_page_last m3135
_journal_paper_doi 10.1107/S1600536807060266
_journal_volume 63
_journal_year 2007
_chemical_formula_iupac '[Cd (C14 H8 O5) (C24 H16 N2)]'
_chemical_formula_moiety 'C38 H24 Cd N2 O5'
_chemical_formula_sum 'C38 H24 Cd N2 O5'
_chemical_formula_weight 700.99
_chemical_name_systematic
;
catena-Poly[[(4,7-diphenyl-1,10-phenanthroline)cadmate(II)]-
\m-4,4'-oxydibenzoato]
;
_space_group_IT_number 2
_symmetry_cell_setting triclinic
_symmetry_space_group_name_Hall '-P 1'
_symmetry_space_group_name_H-M 'P -1'
_atom_sites_solution_hydrogens geom
_atom_sites_solution_primary direct
_atom_sites_solution_secondary difmap
_audit_creation_method SHELXL-97
_cell_angle_alpha 92.85(3)
_cell_angle_beta 108.06(3)
_cell_angle_gamma 96.34(3)
_cell_formula_units_Z 2
_cell_length_a 10.727(2)
_cell_length_b 10.960(2)
_cell_length_c 13.375(3)
_cell_measurement_reflns_used 13489
_cell_measurement_temperature 293(2)
_cell_measurement_theta_max 27.48
_cell_measurement_theta_min 3.01
_cell_volume 1480.0(6)
_computing_cell_refinement PROCESS-AUTO
_computing_data_collection 'PROCESS-AUTO (Rigaku, 1998)'
_computing_data_reduction PROCESS-AUTO
_computing_molecular_graphics 'SHELXTL-Plus (Sheldrick, 1990)'
_computing_publication_material SHELXL97
_computing_structure_refinement 'SHELXL97 (Sheldrick, 1997)'
_computing_structure_solution 'SHELXS97 (Sheldrick, 1997)'
_diffrn_ambient_temperature 293(2)
_diffrn_detector_area_resol_mean 10.0
_diffrn_measured_fraction_theta_full 0.995
_diffrn_measured_fraction_theta_max 0.985
_diffrn_measurement_device_type 'Rigaku RAXIS-RAPID'
_diffrn_measurement_method '\w scan'
_diffrn_radiation_monochromator graphite
_diffrn_radiation_source 'rotating anode'
_diffrn_radiation_type MoK\a
_diffrn_radiation_wavelength 0.71073
_diffrn_reflns_av_R_equivalents 0.0222
_diffrn_reflns_av_sigmaI/netI 0.0289
_diffrn_reflns_limit_h_max 13
_diffrn_reflns_limit_h_min -13
_diffrn_reflns_limit_k_max 14
_diffrn_reflns_limit_k_min -14
_diffrn_reflns_limit_l_max 17
_diffrn_reflns_limit_l_min -17
_diffrn_reflns_number 14656
_diffrn_reflns_theta_full 25.00
_diffrn_reflns_theta_max 27.48
_diffrn_reflns_theta_min 3.21
_diffrn_standards_decay_% 0
_diffrn_standards_interval_count 0
_diffrn_standards_number 0
_exptl_absorpt_coefficient_mu 0.788
_exptl_absorpt_correction_T_max 0.846
_exptl_absorpt_correction_T_min 0.778
_exptl_absorpt_correction_type multi-scan
_exptl_absorpt_process_details '(ABSCOR; Higashi, 1995)'
_exptl_crystal_colour colorless
_exptl_crystal_density_diffrn 1.573
_exptl_crystal_density_method 'not measured'
_exptl_crystal_description block
_exptl_crystal_F_000 708
_exptl_crystal_size_max 0.31
_exptl_crystal_size_mid 0.22
_exptl_crystal_size_min 0.21
_refine_diff_density_max 0.449
_refine_diff_density_min -0.396
_refine_ls_extinction_method none
_refine_ls_goodness_of_fit_ref 1.167
_refine_ls_hydrogen_treatment constr
_refine_ls_matrix_type full
_refine_ls_number_parameters 415
_refine_ls_number_reflns 6675
_refine_ls_number_restraints 0
_refine_ls_restrained_S_all 1.167
_refine_ls_R_factor_all 0.0341
_refine_ls_R_factor_gt 0.0286
_refine_ls_shift/su_max 0.002
_refine_ls_shift/su_mean 0.000
_refine_ls_structure_factor_coef Fsqd
_refine_ls_weighting_details 'calc w=1/[\s^2^(Fo^2^)+(0.0406P)^2^+0.2630P] where P=(Fo^2^+2Fc^2^)/3'
_refine_ls_weighting_scheme calc
_refine_ls_wR_factor_gt 0.0749
_refine_ls_wR_factor_ref 0.0779
_reflns_number_gt 5903
_reflns_number_total 6675
_reflns_threshold_expression I>2\s(I)
_cod_data_source_file hb2643.cif
_cod_data_source_block I
_cod_original_cell_volume 1480.0(5)
_cod_database_code 2216497
_cod_database_fobs_code 2216497

loop_
_symmetry_equiv_pos_as_xyz
'x, y, z'
'-x, -y, -z'

loop_
_atom_site_type_symbol
_atom_site_label
_atom_site_fract_x
_atom_site_fract_y
_atom_site_fract_z
_atom_site_U_iso_or_equiv
_atom_site_adp_type
_atom_site_calc_flag
_atom_site_refinement_flags
_atom_site_occupancy
C C1 0.6637(2) 0.6060(2) 0.37389(18) 0.0332(5) Uani d . 1
H H1 0.6025 0.6403 0.3992 0.040 Uiso calc R 1
C C2 0.6826(2) 0.6458(2) 0.28126(19) 0.0372(5) Uani d . 1
H H2 0.6325 0.7038 0.2458 0.045 Uiso calc R 1
C C3 0.7738(2) 0.6007(2) 0.24197(18) 0.0318(5) Uani d . 1
C C4 0.8459(2) 0.5097(2) 0.29766(16) 0.0275(4) Uani d . 1
C C5 0.81712(19) 0.4713(2) 0.38772(16) 0.0253(4) Uani d . 1
C C6 0.88064(19) 0.3725(2) 0.44245(16) 0.0253(4) Uani d . 1
C C7 0.9048(2) 0.2453(2) 0.57706(19) 0.0371(5) Uani d . 1
H H7 0.8858 0.2229 0.6374 0.045 Uiso calc R 1
C C8 0.9903(2) 0.1811(2) 0.54251(19) 0.0369(5) Uani d . 1
H H8 1.0253 0.1161 0.5788 0.044 Uiso calc R 1
C C9 1.0240(2) 0.2131(2) 0.45465(17) 0.0308(5) Uani d . 1
C C10 0.97134(19) 0.3157(2) 0.40378(16) 0.0267(4) Uani d . 1
C C11 1.0081(2) 0.3666(2) 0.31927(17) 0.0301(4) Uani d . 1
H H11 1.0743 0.3356 0.2983 0.036 Uiso calc R 1
C C12 0.9485(2) 0.4592(2) 0.26896(17) 0.0299(4) Uani d . 1
H H12 0.9750 0.4907 0.2144 0.036 Uiso calc R 1
C C13 0.7934(2) 0.6468(2) 0.14384(18) 0.0349(5) Uani d . 1
C C14 0.7898(3) 0.5666(3) 0.05885(19) 0.0412(6) Uani d . 1
H H14 0.7792 0.4820 0.0639 0.049 Uiso calc R 1
C C15 0.8017(3) 0.6114(3) -0.0337(2) 0.0512(7) Uani d . 1
H H15 0.7994 0.5569 -0.0900 0.061 Uiso calc R 1
C C16 0.8167(3) 0.7360(3) -0.0418(2) 0.0557(8) Uani d . 1
H H16 0.8234 0.7657 -0.1041 0.067 Uiso calc R 1
C C17 0.8220(3) 0.8167(3) 0.0410(3) 0.0614(8) Uani d . 1
H H17 0.8343 0.9012 0.0355 0.074 Uiso calc R 1
C C18 0.8088(3) 0.7724(3) 0.1345(2) 0.0504(7) Uani d . 1
H H18 0.8104 0.8276 0.1901 0.061 Uiso calc R 1
C C19 1.1120(2) 0.1413(2) 0.4157(2) 0.0361(5) Uani d . 1
C C20 1.2313(3) 0.1185(2) 0.4854(2) 0.0439(6) Uani d . 1
H H20 1.2549 0.1472 0.5563 0.053 Uiso calc R 1
C C21 1.3154(3) 0.0535(3) 0.4503(3) 0.0588(8) Uani d . 1
H H21 1.3956 0.0395 0.4975 0.071 Uiso calc R 1
C C22 1.0767(3) 0.0942(3) 0.3104(2) 0.0471(6) Uani d . 1
H H22 0.9963 0.1071 0.2628 0.056 Uiso calc R 1
C C23 0.7171(2) 0.3036(2) 0.75097(18) 0.0351(5) Uani d . 1
C C24 0.7178(2) 0.2417(2) 0.84919(17) 0.0307(5) Uani d . 1
C C25 0.8257(2) 0.2671(3) 0.9397(2) 0.0407(6) Uani d . 1
H H25 0.9009 0.3168 0.9379 0.049 Uiso calc R 1
C C26 0.8232(3) 0.2194(3) 1.0335(2) 0.0436(6) Uani d . 1
H H26 0.8966 0.2353 1.0940 0.052 Uiso calc R 1
C C27 0.7100(3) 0.1480(2) 1.03528(19) 0.0380(5) Uani d . 1
C C28 0.6038(3) 0.1172(3) 0.9450(2) 0.0458(6) Uani d . 1
H H28 0.5299 0.0652 0.9465 0.055 Uiso calc R 1
C C29 0.6081(2) 0.1646(2) 0.85146(19) 0.0391(5) Uani d . 1
H H29 0.5366 0.1443 0.7901 0.047 Uiso calc R 1
C C31 0.6376(2) 0.1703(2) 1.18442(18) 0.0345(5) Uani d . 1
C C32 0.5706(3) 0.2679(3) 1.14457(18) 0.0397(6) Uani d . 1
H H32 0.5706 0.2943 1.0796 0.048 Uiso calc R 1
C C33 0.5040(2) 0.3251(2) 1.20322(17) 0.0355(5) Uani d . 1
H H33 0.4566 0.3885 1.1758 0.043 Uiso calc R 1
C C34 0.5063(2) 0.2900(2) 1.30192(17) 0.0322(5) Uani d . 1
C C35 0.5775(2) 0.1941(2) 1.34149(17) 0.0352(5) Uani d . 1
H H35 0.5822 0.1707 1.4083 0.042 Uiso calc R 1
C C36 0.6408(2) 0.1339(2) 1.28275(18) 0.0367(5) Uani d . 1
H H36 0.6858 0.0686 1.3091 0.044 Uiso calc R 1
C C37 0.4414(2) 0.3591(2) 1.36633(18) 0.0337(5) Uani d . 1
C C38 1.1620(4) 0.0279(3) 0.2767(3) 0.0639(9) Uani d . 1
H H38 1.1381 -0.0041 0.2067 0.077 Uiso calc R 1
C C30 1.2814(4) 0.0098(3) 0.3466(3) 0.0674(10) Uani d . 1
H H30 1.3392 -0.0324 0.3232 0.081 Uiso calc R 1
N N1 0.72926(17) 0.52138(18) 0.42724(14) 0.0282(4) Uani d . 1
N N2 0.84895(18) 0.33720(18) 0.52780(14) 0.0307(4) Uani d . 1
O O1 0.61682(18) 0.27675(19) 0.66971(14) 0.0464(4) Uani d . 1
O O2 0.81336(18) 0.3792(2) 0.75375(15) 0.0480(5) Uani d . 1
O O3 0.7058(2) 0.10611(19) 1.13135(14) 0.0493(5) Uani d . 1
O O4 0.48556(16) 0.3603(2) 1.46570(13) 0.0450(4) Uani d . 1
O O5 0.34624(19) 0.41474(19) 1.31991(14) 0.0474(5) Uani d . 1
Cd Cd1 0.690321(14) 0.434330(16) 0.577806(12) 0.02952(6) Uani d . 1

loop_
_atom_site_aniso_label
_atom_site_aniso_U_11
_atom_site_aniso_U_22
_atom_site_aniso_U_33
_atom_site_aniso_U_12
_atom_site_aniso_U_13
_atom_site_aniso_U_23
C1 0.0311(11) 0.0373(13) 0.0375(12) 0.0104(9) 0.0178(10) 0.0033(9)
C2 0.0373(12) 0.0384(14) 0.0404(12) 0.0150(10) 0.0143(10) 0.0103(10)
C3 0.0339(11) 0.0305(12) 0.0323(11) 0.0065(9) 0.0114(9) 0.0047(9)
C4 0.0272(10) 0.0270(11) 0.0287(10) 0.0036(8) 0.0094(9) 0.0018(8)
C5 0.0231(9) 0.0281(11) 0.0265(9) 0.0034(8) 0.0107(8) 0.0007(8)
C6 0.0237(9) 0.0279(11) 0.0257(9) 0.0029(8) 0.0101(8) 0.0018(8)
C7 0.0424(13) 0.0401(14) 0.0356(12) 0.0113(10) 0.0189(10) 0.0111(10)
C8 0.0446(13) 0.0344(13) 0.0382(12) 0.0133(10) 0.0187(11) 0.0115(10)
C9 0.0315(11) 0.0301(12) 0.0342(11) 0.0069(9) 0.0141(9) 0.0034(9)
C10 0.0249(9) 0.0288(11) 0.0287(10) 0.0041(8) 0.0121(8) 0.0014(8)
C11 0.0279(10) 0.0336(12) 0.0324(11) 0.0063(8) 0.0141(9) 0.0026(9)
C12 0.0314(10) 0.0333(12) 0.0301(10) 0.0048(9) 0.0164(9) 0.0060(9)
C13 0.0356(11) 0.0417(14) 0.0326(11) 0.0110(10) 0.0148(10) 0.0116(10)
C14 0.0438(13) 0.0448(15) 0.0367(12) 0.0090(11) 0.0134(11) 0.0087(11)
C15 0.0481(15) 0.077(2) 0.0320(12) 0.0143(14) 0.0153(12) 0.0093(13)
C16 0.0513(16) 0.080(2) 0.0459(15) 0.0166(15) 0.0236(13) 0.0304(15)
C17 0.072(2) 0.0528(19) 0.068(2) 0.0146(15) 0.0290(17) 0.0319(16)
C18 0.0645(17) 0.0431(16) 0.0514(15) 0.0153(13) 0.0254(14) 0.0130(12)
C19 0.0440(12) 0.0289(12) 0.0447(13) 0.0120(10) 0.0241(11) 0.0085(10)
C20 0.0424(13) 0.0369(14) 0.0585(16) 0.0131(11) 0.0220(12) 0.0045(12)
C21 0.0489(16) 0.0433(17) 0.095(2) 0.0206(13) 0.0325(17) 0.0098(16)
C22 0.0641(17) 0.0409(15) 0.0445(14) 0.0147(13) 0.0262(13) 0.0062(11)
C23 0.0428(13) 0.0377(13) 0.0349(12) 0.0151(10) 0.0228(11) 0.0093(10)
C24 0.0365(11) 0.0326(12) 0.0307(11) 0.0101(9) 0.0194(9) 0.0049(9)
C25 0.0397(13) 0.0473(15) 0.0390(13) 0.0043(11) 0.0177(11) 0.0095(11)
C26 0.0470(14) 0.0521(16) 0.0319(12) 0.0119(12) 0.0108(11) 0.0052(11)
C27 0.0548(14) 0.0390(14) 0.0339(11) 0.0196(11) 0.0282(11) 0.0098(10)
C28 0.0497(14) 0.0494(16) 0.0463(14) 0.0012(12) 0.0271(12) 0.0138(12)
C29 0.0421(13) 0.0414(14) 0.0354(12) 0.0032(10) 0.0152(11) 0.0049(10)
C31 0.0400(12) 0.0388(14) 0.0312(11) 0.0090(10) 0.0189(10) 0.0050(9)
C32 0.0517(14) 0.0477(15) 0.0270(11) 0.0161(11) 0.0186(11) 0.0112(10)
C33 0.0386(12) 0.0431(14) 0.0266(10) 0.0128(10) 0.0101(9) 0.0055(9)
C34 0.0304(11) 0.0381(13) 0.0260(10) 0.0012(9) 0.0078(9) -0.0012(9)
C35 0.0415(12) 0.0411(14) 0.0260(10) 0.0048(10) 0.0144(10) 0.0077(9)
C36 0.0442(13) 0.0377(13) 0.0322(11) 0.0098(10) 0.0153(10) 0.0115(10)
C37 0.0301(11) 0.0415(14) 0.0306(11) -0.0010(9) 0.0140(9) -0.0037(9)
C38 0.105(3) 0.0408(17) 0.0654(19) 0.0168(17) 0.053(2) -0.0001(14)
C30 0.077(2) 0.0454(18) 0.109(3) 0.0214(16) 0.067(2) 0.0075(18)
N1 0.0249(8) 0.0327(10) 0.0303(9) 0.0062(7) 0.0127(7) 0.0027(7)
N2 0.0318(9) 0.0364(11) 0.0282(9) 0.0079(8) 0.0143(8) 0.0058(8)
O1 0.0489(10) 0.0551(12) 0.0355(9) 0.0089(9) 0.0115(8) 0.0141(8)
O2 0.0461(10) 0.0614(13) 0.0440(10) 0.0013(9) 0.0251(9) 0.0168(9)
O3 0.0764(13) 0.0522(12) 0.0389(9) 0.0323(10) 0.0360(9) 0.0200(8)
O4 0.0356(9) 0.0728(14) 0.0276(8) 0.0002(8) 0.0149(7) -0.0028(8)
O5 0.0520(11) 0.0571(12) 0.0367(9) 0.0212(9) 0.0155(8) -0.0020(8)
Cd1 0.02898(9) 0.03929(11) 0.02562(9) 0.00848(6) 0.01462(6) 0.00524(6)

loop_
_atom_type_symbol
_atom_type_description
_atom_type_scat_dispersion_real
_atom_type_scat_dispersion_imag
_atom_type_scat_source
C C 0.0033 0.0016 'International Tables Vol C Tables 4.2.6.8 and 6.1.1.4'
H H 0.0000 0.0000 'International Tables Vol C Tables 4.2.6.8 and 6.1.1.4'
N N 0.0061 0.0033 'International Tables Vol C Tables 4.2.6.8 and 6.1.1.4'
O O 0.0106 0.0060 'International Tables Vol C Tables 4.2.6.8 and 6.1.1.4'
Cd Cd -0.8075 1.2024 'International Tables Vol C Tables 4.2.6.8 and 6.1.1.4'

loop_
_geom_angle_atom_site_label_1
_geom_angle_atom_site_label_2
_geom_angle_atom_site_label_3
_geom_angle_site_symmetry_1
_geom_angle_site_symmetry_3
_geom_angle
_geom_angle_publ_flag
N1 C1 C2 . . 122.8(2) ?
N1 C1 H1 . . 118.6 ?
C2 C1 H1 . . 118.6 ?
C3 C2 C1 . . 121.0(2) ?
C3 C2 H2 . . 119.5 ?
C1 C2 H2 . . 119.5 ?
C2 C3 C4 . . 117.4(2) ?
C2 C3 C13 . . 119.7(2) ?
C4 C3 C13 . . 122.9(2) ?
C5 C4 C3 . . 117.90(19) ?
C5 C4 C12 . . 118.55(19) ?
C3 C4 C12 . . 123.5(2) ?
N1 C5 C4 . . 123.26(19) ?
N1 C5 C6 . . 116.80(18) ?
C4 C5 C6 . . 119.93(18) ?
N2 C6 C10 . . 122.72(19) ?
N2 C6 C5 . . 118.09(18) ?
C10 C6 C5 . . 119.19(18) ?
N2 C7 C8 . . 122.9(2) ?
N2 C7 H7 . . 118.5 ?
C8 C7 H7 . . 118.5 ?
C9 C8 C7 . . 120.6(2) ?
C9 C8 H8 . . 119.7 ?
C7 C8 H8 . . 119.7 ?
C8 C9 C10 . . 117.7(2) ?
C8 C9 C19 . . 120.4(2) ?
C10 C9 C19 . . 122.0(2) ?
C6 C10 C9 . . 117.57(19) ?
C6 C10 C11 . . 118.70(19) ?
C9 C10 C11 . . 123.70(19) ?
C12 C11 C10 . . 121.3(2) ?
C12 C11 H11 . . 119.4 ?
C10 C11 H11 . . 119.4 ?
C11 C12 C4 . . 121.7(2) ?
C11 C12 H12 . . 119.2 ?
C4 C12 H12 . . 119.2 ?
C18 C13 C14 . . 118.6(2) ?
C18 C13 C3 . . 119.6(2) ?
C14 C13 C3 . . 121.7(2) ?
C13 C14 C15 . . 120.8(3) ?
C13 C14 H14 . . 119.6 ?
C15 C14 H14 . . 119.6 ?
C16 C15 C14 . . 119.9(3) ?
C16 C15 H15 . . 120.1 ?
C14 C15 H15 . . 120.1 ?
C17 C16 C15 . . 120.5(3) ?
C17 C16 H16 . . 119.8 ?
C15 C16 H16 . . 119.8 ?
C16 C17 C18 . . 120.1(3) ?
C16 C17 H17 . . 120.0 ?
C18 C17 H17 . . 120.0 ?
C13 C18 C17 . . 120.1(3) ?
C13 C18 H18 . . 119.9 ?
C17 C18 H18 . . 119.9 ?
C20 C19 C22 . . 118.8(2) ?
C20 C19 C9 . . 119.6(2) ?
C22 C19 C9 . . 121.6(2) ?
C21 C20 C19 . . 120.5(3) ?
C21 C20 H20 . . 119.8 ?
C19 C20 H20 . . 119.8 ?
C30 C21 C20 . . 120.4(3) ?
C30 C21 H21 . . 119.8 ?
C20 C21 H21 . . 119.8 ?
C38 C22 C19 . . 119.9(3) ?
C38 C22 H22 . . 120.0 ?
C19 C22 H22 . . 120.0 ?
O2 C23 O1 . . 123.1(2) ?
O2 C23 C24 . . 118.9(2) ?
O1 C23 C24 . . 118.0(2) ?
O2 C23 Cd1 . . 63.71(13) ?
O1 C23 Cd1 . . 59.85(13) ?
C24 C23 Cd1 . . 172.07(15) ?
C29 C24 C25 . . 119.4(2) ?
C29 C24 C23 . . 120.4(2) ?
C25 C24 C23 . . 120.1(2) ?
C24 C25 C26 . . 120.8(2) ?
C24 C25 H25 . . 119.6 ?
C26 C25 H25 . . 119.6 ?
C27 C26 C25 . . 118.8(2) ?
C27 C26 H26 . . 120.6 ?
C25 C26 H26 . . 120.6 ?
C28 C27 C26 . . 121.2(2) ?
C28 C27 O3 . . 120.4(2) ?
C26 C27 O3 . . 118.3(2) ?
C27 C28 C29 . . 119.3(2) ?
C27 C28 H28 . . 120.3 ?
C29 C28 H28 . . 120.3 ?
C24 C29 C28 . . 120.3(2) ?
C24 C29 H29 . . 119.8 ?
C28 C29 H29 . . 119.8 ?
C36 C31 O3 . . 116.4(2) ?
C36 C31 C32 . . 120.2(2) ?
O3 C31 C32 . . 123.4(2) ?
C33 C32 C31 . . 118.9(2) ?
C33 C32 H32 . . 120.5 ?
C31 C32 H32 . . 120.5 ?
C32 C33 C34 . . 121.6(2) ?
C32 C33 H33 . . 119.2 ?
C34 C33 H33 . . 119.2 ?
C33 C34 C35 . . 118.3(2) ?
C33 C34 C37 . . 120.3(2) ?
C35 C34 C37 . . 121.3(2) ?
C36 C35 C34 . . 120.7(2) ?
C36 C35 H35 . . 119.6 ?
C34 C35 H35 . . 119.6 ?
C35 C36 C31 . . 120.1(2) ?
C35 C36 H36 . . 119.9 ?
C31 C36 H36 . . 119.9 ?
O5 C37 O4 . . 122.7(2) ?
O5 C37 C34 . . 118.9(2) ?
O4 C37 C34 . . 118.4(2) ?
C30 C38 C22 . . 120.2(3) ?
C30 C38 H38 . . 119.9 ?
C22 C38 H38 . . 119.9 ?
C21 C30 C38 . . 120.2(3) ?
C21 C30 H30 . . 119.9 ?
C38 C30 H30 . . 119.9 ?
C1 N1 C5 . . 117.48(18) ?
C1 N1 Cd1 . . 125.23(14) ?
C5 N1 Cd1 . . 116.98(14) ?
C7 N2 C6 . . 118.40(19) ?
C7 N2 Cd1 . . 122.82(15) ?
C6 N2 Cd1 . . 118.71(14) ?
C23 O1 Cd1 . . 92.71(15) ?
C23 O2 Cd1 . . 89.37(15) ?
C31 O3 C27 . . 116.40(18) ?
C37 O4 Cd1 . 1_556 129.23(15) ?
C37 O5 Cd1 . 2_667 113.88(15) ?
O5 Cd1 O4 2_667 1_554 104.08(7) n
O5 Cd1 N2 2_667 . 146.36(7) n
O4 Cd1 N2 1_554 . 109.10(7) n
O5 Cd1 O1 2_667 . 93.21(7) n
O4 Cd1 O1 1_554 . 77.24(7) n
N2 Cd1 O1 . . 99.27(7) n
O5 Cd1 N1 2_667 . 108.40(7) n
O4 Cd1 N1 1_554 . 85.70(7) n
N2 Cd1 N1 . . 69.37(7) n
O1 Cd1 N1 . . 155.25(7) n
O5 Cd1 O2 2_667 . 79.43(7) n
O4 Cd1 O2 1_554 . 131.45(7) n
N2 Cd1 O2 . . 82.82(7) n
O1 Cd1 O2 . . 54.25(7) n
N1 Cd1 O2 . . 140.14(6) n

loop_
_geom_bond_atom_site_label_1
_geom_bond_atom_site_label_2
_geom_bond_site_symmetry_2
_geom_bond_distance
_geom_bond_publ_flag
C1 N1 . 1.328(3) ?
C1 C2 . 1.399(3) ?
C1 H1 . 0.9300 ?
C2 C3 . 1.371(3) ?
C2 H2 . 0.9300 ?
C3 C4 . 1.426(3) ?
C3 C13 . 1.495(3) ?
C4 C5 . 1.406(3) ?
C4 C12 . 1.428(3) ?
C5 N1 . 1.365(3) ?
C5 C6 . 1.451(3) ?
C6 N2 . 1.350(3) ?
C6 C10 . 1.419(3) ?
C7 N2 . 1.328(3) ?
C7 C8 . 1.386(3) ?
C7 H7 . 0.9300 ?
C8 C9 . 1.382(3) ?
C8 H8 . 0.9300 ?
C9 C10 . 1.424(3) ?
C9 C19 . 1.485(3) ?
C10 C11 . 1.426(3) ?
C11 C12 . 1.356(3) ?
C11 H11 . 0.9300 ?
C12 H12 . 0.9300 ?
C13 C18 . 1.385(4) ?
C13 C14 . 1.390(4) ?
C14 C15 . 1.390(4) ?
C14 H14 . 0.9300 ?
C15 C16 . 1.371(5) ?
C15 H15 . 0.9300 ?
C16 C17 . 1.366(5) ?
C16 H16 . 0.9300 ?
C17 C18 . 1.404(4) ?
C17 H17 . 0.9300 ?
C18 H18 . 0.9300 ?
C19 C20 . 1.387(4) ?
C19 C22 . 1.396(4) ?
C20 C21 . 1.384(4) ?
C20 H20 . 0.9300 ?
C21 C30 . 1.367(5) ?
C21 H21 . 0.9300 ?
C22 C38 . 1.392(4) ?
C22 H22 . 0.9300 ?
C23 O2 . 1.241(3) ?
C23 O1 . 1.264(3) ?
C23 C24 . 1.506(3) ?
C23 Cd1 . 2.740(2) ?
C24 C29 . 1.380(3) ?
C24 C25 . 1.382(4) ?
C25 C26 . 1.390(3) ?
C25 H25 . 0.9300 ?
C26 C27 . 1.377(4) ?
C26 H26 . 0.9300 ?
C27 C28 . 1.376(4) ?
C27 O3 . 1.398(3) ?
C28 C29 . 1.390(3) ?
C28 H28 . 0.9300 ?
C29 H29 . 0.9300 ?
C31 C36 . 1.385(3) ?
C31 O3 . 1.386(3) ?
C31 C32 . 1.390(3) ?
C32 C33 . 1.384(3) ?
C32 H32 . 0.9300 ?
C33 C34 . 1.387(3) ?
C33 H33 . 0.9300 ?
C34 C35 . 1.397(3) ?
C34 C37 . 1.491(3) ?
C35 C36 . 1.375(3) ?
C35 H35 . 0.9300 ?
C36 H36 . 0.9300 ?
C37 O5 . 1.258(3) ?
C37 O4 . 1.264(3) ?
C38 C30 . 1.373(5) ?
C38 H38 . 0.9300 ?
C30 H30 . 0.9300 ?
Cd1 N1 . 2.4010(19) y
Cd1 N2 . 2.3474(19) y
Cd1 O1 . 2.372(2) y
Cd1 O2 . 2.457(2) y
Cd1 O4 1_554 2.2749(19) y
Cd1 O5 2_667 2.2389(19) y
